data_8101466
loop_
_publ_author_name
'Meiyappan, Muthuraman'
'Bagieu-Beucher, Muriel'
'Le Fur, Yvette'

_publ_section_title
;
Crystal structure of 4-(nitroamino)pyridinium nitrate, C5H6N3O2+NO3-
;
_journal_issue 2
_journal_name_full 'Zeitschrift f\"ur Kristallographie - New Crystal Structures'
_journal_page_first 201
_journal_page_last 202
_journal_volume 214
_journal_year 1999
_chemical_formula_moiety 'C5 H6 N3 O2+ NO3-'
_chemical_formula_structural 'C5 H6 N3 O2+ NO3-'
_chemical_formula_sum 'C5 H6 N4 O5'
_chemical_formula_weight 202.13
_space_group_IT_number 14
_symmetry_cell_setting monoclinic
_symmetry_space_group_name_Hall '-P 2ybc'
_symmetry_space_group_name_H-M 'P 1 21/c 1'
_cell_angle_alpha 90.008(9)
_cell_angle_beta 92.737(13)
_cell_angle_gamma 90.012(13)
_cell_formula_units_Z 4
_cell_length_a 7.724(1)
_cell_length_b 8.6981(10)
_cell_length_c 11.6205(12)
_cell_measurement_temperature 296
_cell_volume 779.8(2)
_diffrn_ambient_temperature 296
_exptl_crystal_density_diffrn 1.721
_refine_ls_R_factor_obs 0.0430
_cod_original_sg_symbol_H-M 'P 21/c'
_cod_original_formula_sum 'C5 H6 N4 O5 '
_cod_database_code 8101466

loop_
_symmetry_equiv_pos_as_xyz
'  +x,  +y,  +z'
'  -x,1/2+y,1/2-z'
'  -x,  -y,  -z'
'  +x,1/2-y,1/2+z'

loop_
_atom_site_aniso_label
_atom_site_aniso_U_11
_atom_site_aniso_U_22
_atom_site_aniso_U_33
_atom_site_aniso_U_12
_atom_site_aniso_U_13
_atom_site_aniso_U_23
O(1) 0.0654(4) 0.0294(2) 0.0774(4) 0.0017(2) 0.0247(3) -0.0134(2)
O(2) 0.0779(4) 0.0434(3) 0.0587(3) 0.0034(3) 0.0380(3) -0.0014(2)
O(3) 0.0857(4) 0.0278(2) 0.0778(3) -0.0011(2) 0.0436(3) 0.0067(2)
O(4) 0.0586(3) 0.0319(2) 0.0668(3) -0.0011(2) 0.0337(3) -0.0009(2)
O(5) 0.0699(4) 0.0322(2) 0.0659(3) 0.0050(2) 0.0283(3) -0.0095(2)
N(1) 0.0399(3) 0.0249(2) 0.0480(3) 0.0017(2) 0.0121(3) -0.0027(2)
N(2) 0.0483(3) 0.0254(2) 0.0426(3) -0.0009(2) 0.0182(3) -0.0015(2)
N(3) 0.0402(3) 0.0330(3) 0.0493(3) 0.0005(2) 0.0139(3) -0.0083(2)
N(4) 0.0490(3) 0.0286(3) 0.0362(3) 0.0014(2) 0.0127(2) -0.0008(2)
C(2) 0.0425(4) 0.0284(3) 0.0436(3) -0.0004(3) 0.0112(3) 0.0066(3)
C(3) 0.0381(4) 0.0323(3) 0.0342(3) 0.0004(3) 0.0114(3) 0.0000(2)
C(4) 0.0273(3) 0.0250(3) 0.0356(3) -0.0020(2) 0.0050(2) -0.0022(2)
C(5) 0.0386(4) 0.0281(3) 0.0347(3) -0.0012(3) 0.0100(3) 0.0026(2)
C(6) 0.0384(4) 0.0348(3) 0.0377(3) 0.0001(3) 0.0116(3) -0.0043(3)

loop_
_atom_site_label
_atom_site_fract_x
_atom_site_fract_y
_atom_site_fract_z
_atom_site_U_iso_or_equiv
_atom_site_occupancy
_atom_site_refinement_flags
_atom_site_thermal_displace_type
_atom_site_calc_flag
_atom_site_calc_attached_atom
O(1) 0.09606(7) 0.99653(5) 0.63555(5) 0.0567(2) 1.000 . Uani d ?
O(2) 0.03292(7) 0.77659(6) 0.70826(4) 0.0589(2) 1.000 . Uani d ?
O(3) 0.48033(7) 0.61562(5) 0.83270(5) 0.0625(2) 1.000 . Uani d ?
O(4) 0.30978(6) 0.47148(5) 0.92627(4) 0.0515(1) 1.000 . Uani d ?
O(5) 0.49910(7) 0.36994(5) 0.81960(4) 0.0552(2) 1.000 . Uani d ?
N(1) 0.28192(7) 0.33407(6) 0.48649(4) 0.0373(1) 1.000 . Uani d ?
N(2) 0.17068(7) 0.78853(5) 0.54466(5) 0.0383(1) 1.000 . Uani d ?
N(3) 0.09661(7) 0.85669(6) 0.63594(5) 0.0405(2) 1.000 . Uani d ?
N(4) 0.43288(7) 0.48658(5) 0.85795(4) 0.0376(1) 1.000 . Uani d ?
C(2) 0.21471(8) 0.36981(7) 0.58653(5) 0.0379(2) 1.000 . Uani d ?
C(3) 0.17376(8) 0.51807(7) 0.61318(5) 0.0345(2) 1.000 . Uani d ?
C(4) 0.20714(7) 0.63323(6) 0.53377(5) 0.0292(1) 1.000 . Uani d ?
C(5) 0.28203(8) 0.59260(7) 0.43099(5) 0.0336(2) 1.000 . Uani d ?
C(6) 0.31730(8) 0.44244(7) 0.40911(5) 0.0367(2) 1.000 . Uani d ?
H(1) 0.2967(9) 0.2408(9) 0.4706(6) 0.049(2) 1.000 . Uiso d ?
H(2) 0.1972(9) 0.2889(7) 0.6390(5) 0.042(2) 1.000 . Uiso d ?
H(3) 0.1355(8) 0.5363(6) 0.6826(6) 0.031(2) 1.000 . Uiso d ?
H(4) 0.2999(8) 0.6663(7) 0.3768(5) 0.041(2) 1.000 . Uiso d ?
H(5) 0.3611(8) 0.4116(7) 0.3395(5) 0.035(2) 1.000 . Uiso d ?
H(6) 0.2130(9) 0.8548(8) 0.4968(5) 0.045(2) 1.000 . Uiso d ?

loop_
_geom_bond_atom_site_label_1
_geom_bond_atom_site_label_2
_geom_bond_distance
_geom_bond_site_symmetry_1
_geom_bond_site_symmetry_2
_geom_bond_publ_flag
O1 N3 1.2164(13) . . ?
O2 N3 1.214(1) . . ?
O3 N4 1.2208(13) . . ?
O4 N4 1.2742(13) . . ?
O5 N4 1.2294(12) . . ?
N1 C2 1.332(2) . . ?
N1 C6 1.340(2) . . ?
N1 H1 0.84(2) . . no
N2 N3 1.364(1) . . ?
N2 C4 1.387(2) . . ?
N2 H6 0.87(1) . . no
C2 C3 1.367(2) . . ?
C2 H2 0.945(13) . . no
C3 C4 1.394(2) . . ?
C3 H3 0.887(13) . . no
C4 C5 1.397(2) . . ?
C5 C6 1.361(2) . . ?
C5 H4 0.914(13) . . no
C6 H5 0.931(13) . . no
